data_2010984
loop_
_publ_author_name
'Coles, Simon J.'
'Douheret, David'
'Hursthouse, Michael B.'
'Kilburn, Jeremy D.'

_publ_section_title
;
 2-(2-Pyridylimino)-2<i>H</i>-1,2,4-thiadiazolo[2,3-<i>a</i>]pyridine
;
_journal_issue 6
_journal_name_full 'Acta Crystallographica Section C'
_journal_page_first 687
_journal_page_last 688
_journal_paper_doi 10.1107/S0108270100003152
_journal_volume 56
_journal_year 2000
_chemical_formula_sum 'C11 H8 N4 S'
_chemical_formula_weight 228.27
_space_group_IT_number 15
_symmetry_cell_setting monoclinic
_symmetry_space_group_name_Hall '-C 2yc'
_symmetry_space_group_name_H-M 'C 1 2/c 1'
_audit_creation_method 'WinGX routine CIF_UPDATE'
_cell_angle_alpha 90
_cell_angle_beta 103.66(3)
_cell_angle_gamma 90
_cell_formula_units_Z 8
_cell_length_a 10.970(2)
_cell_length_b 8.986(2)
_cell_length_c 20.881(4)
_cell_measurement_reflns_used 42625
_cell_measurement_temperature 150(2)
_cell_measurement_theta_max 27.5
_cell_measurement_theta_min 2.01
_cell_volume 2000.2(7)
_computing_cell_refinement 'DENZO and  COLLECT'
_computing_data_collection 'DENZO (Otwinowski & Minor, 1997) and COLLECT (Hooft, 1998)'
_computing_data_reduction 'DENZO and COLLECT'
_computing_molecular_graphics 'CAMERON (Watkin & Pearce, 1995)'
_computing_structure_refinement 'SHELXL97 (Sheldrick, 1997)'
_computing_structure_solution 'SHELXS97 (Sheldrick, 1997)'
_diffrn_measured_fraction_theta_full .999
_diffrn_measured_fraction_theta_max .999
_diffrn_measurement_device_type 'Nonius KappaCCD Area Detector'
_diffrn_measurement_method '\f and \w scans to fill Ewald sphere'
_diffrn_radiation_source 'Nonius FR591 rotating anode'
_diffrn_radiation_type MoK\a
_diffrn_radiation_wavelength .71073
_diffrn_reflns_av_R_equivalents .0372
_diffrn_reflns_limit_h_max 14
_diffrn_reflns_limit_h_min -14
_diffrn_reflns_limit_k_max 11
_diffrn_reflns_limit_k_min -11
_diffrn_reflns_limit_l_max 27
_diffrn_reflns_limit_l_min -27
_diffrn_reflns_number 42625
_diffrn_reflns_theta_full 27.5
_diffrn_reflns_theta_max 27.5
_diffrn_reflns_theta_min 2.01
_exptl_absorpt_coefficient_mu .297
_exptl_absorpt_correction_T_max .994
_exptl_absorpt_correction_T_min .957
_exptl_absorpt_correction_type multi-scan
_exptl_absorpt_process_details '(SORTAV; Blessing, 1995)'
_exptl_crystal_colour 'pale yellow'
_exptl_crystal_density_diffrn 1.516
_exptl_crystal_density_method 'not measured'
_exptl_crystal_description plate
_exptl_crystal_F_000 944
_exptl_crystal_size_max .1
_exptl_crystal_size_mid .1
_exptl_crystal_size_min .025
_refine_diff_density_max .244
_refine_diff_density_min -.289
_refine_ls_extinction_method none
_refine_ls_goodness_of_fit_ref 1.162
_refine_ls_hydrogen_treatment refall
_refine_ls_matrix_type full
_refine_ls_number_parameters 177
_refine_ls_number_reflns 2294
_refine_ls_number_restraints 0
_refine_ls_restrained_S_all 1.162
_refine_ls_R_factor_gt .0274
_refine_ls_shift/su_max .003
_refine_ls_structure_factor_coef Fsqd
_refine_ls_weighting_details 'calc w = 1/[\s^2^(Fo^2^)+(0.0165P)^2^+1.9948P] where P=(Fo^2^+2Fc^2^)/3'
_refine_ls_weighting_scheme calc
_refine_ls_wR_factor_ref .0645
_reflns_number_gt 2164
_reflns_number_total 2294
_reflns_threshold_expression I>2\s(I)
_cod_data_source_file bm1405.cif
_cod_data_source_block II
_cod_depositor_comments
;
The following automatic conversions were performed:
'_symmetry_cell_setting' value 'Monoclinic' changed to 'monoclinic'
according to '/home/saulius/struct/CIF-dictionaries/cif_core.dic'
dictionary named 'cif_core.dic' version 2.4.1 from 2010-06-29.

Automatic conversion script
Id: cif_fix_enum 1527 2010-12-29 10:47:43Z saulius 

The following automatic conversions were performed:

'_symmetry_cell_setting' value 'Monoclinic' changed to 'monoclinic'
according to /home/saulius/struct/CIF-dictionaries/cif_core.dic
dictionary named 'cif_core.dic' version 2.4.1 from 2010-06-29.

Automatic conversion script
Id: cif_fix_values 1715 2011-07-08 13:25:40Z adriana 

The following automatic conversions were performed:

'_exptl_absorpt_correction_type' value 'multi-scans' was replaced
with the value 'multi-scan' as specified in the replacement file
'src/cod-tools/trunk/data/replacement-values/replacement_values.lst'.

Automatic conversion script
Id: cif_fix_values 5376 2017-05-30 11:51:03Z andrius 
;
_cod_original_sg_symbol_H-M 'C 2/c'
_cod_database_code 2010984
_cod_database_fobs_code 2010984

loop_
_symmetry_equiv_pos_as_xyz
'x, y, z'
'-x, y, -z+1/2'
'x+1/2, y+1/2, z'
'-x+1/2, y+1/2, -z+1/2'
'-x, -y, -z'
'x, -y, z-1/2'
'-x+1/2, -y+1/2, -z'
'x+1/2, -y+1/2, z-1/2'

loop_
_atom_site_label
_atom_site_fract_x
_atom_site_fract_y
_atom_site_fract_z
_atom_site_U_iso_or_equiv
_atom_site_adp_type
_atom_site_calc_flag
_atom_site_refinement_flags
_atom_site_occupancy
_atom_site_disorder_assembly
_atom_site_disorder_group
_atom_site_type_symbol
S1 .18952(3) .02295(3) .521887(14) .02052(9) Uani d . 1 . . S
N1 .11376(9) .15679(11) .44888(5) .0216(2) Uani d . 1 . . N
N2 .03596(9) .25051(12) .53383(5) .0229(2) Uani d . 1 . . N
N3 .11007(9) .10644(11) .62870(5) .0220(2) Uani d . 1 . . N
N4 .24126(9) -.07373(11) .60437(5) .0201(2) Uani d . 1 . . N
C1 .13075(12) .15735(15) .38676(6) .0265(3) Uani d . 1 . . C
C2 .07311(13) .26186(16) .34222(6) .0303(3) Uani d . 1 . . C
C3 -.00437(12) .36816(16) .36191(7) .0304(3) Uani d . 1 . . C
C4 -.02053(12) .36851(15) .42517(7) .0273(3) Uani d . 1 . . C
C5 .04194(11) .25923(13) .46963(6) .0218(2) Uani d . 1 . . C
C6 .10301(10) .13836(13) .56541(6) .0198(2) Uani d . 1 . . C
C7 .18796(11) -.00927(13) .64980(6) .0204(2) Uani d . 1 . . C
C8 .21988(12) -.06373(14) .71512(6) .0252(3) Uani d . 1 . . C
C9 .30527(12) -.17717(15) .73103(6) .0269(3) Uani d . 1 . . C
C10 .35967(12) -.23948(15) .68243(7) .0267(3) Uani d . 1 . . C
C11 .32579(11) -.18580(14) .61937(6) .0239(2) Uani d . 1 . . C
H1 .1864(14) .0798(18) .3765(7) .028(4) Uiso d . 1 . . H
H2 .0868(16) .2621(19) .2991(8) .040(4) Uiso d . 1 . . H
H3 -.0445(15) .4430(19) .3318(8) .036(4) Uiso d . 1 . . H
H4 -.0687(14) .4394(18) .4401(7) .028(4) Uiso d . 1 . . H
H8 .1819(14) -.0177(18) .7469(8) .031(4) Uiso d . 1 . . H
H9 .3303(15) -.2137(18) .7750(8) .035(4) Uiso d . 1 . . H
H10 .4220(15) -.3168(18) .6921(8) .034(4) Uiso d . 1 . . H
H11 .3630(14) -.2203(17) .5841(8) .029(4) Uiso d . 1 . . H

loop_
_atom_site_aniso_label
_atom_site_aniso_U_11
_atom_site_aniso_U_22
_atom_site_aniso_U_33
_atom_site_aniso_U_12
_atom_site_aniso_U_13
_atom_site_aniso_U_23
S1 .02135(15) .02052(15) .02073(15) -.00246(11) .00706(10) -.00299(10)
N1 .0220(5) .0218(5) .0201(5) -.0046(4) .0031(4) -.0006(4)
N2 .0221(5) .0220(5) .0247(5) -.0008(4) .0060(4) .0001(4)
N3 .0232(5) .0225(5) .0214(5) -.0006(4) .0073(4) -.0017(4)
N4 .0201(5) .0207(5) .0201(5) -.0019(4) .0060(4) -.0005(4)
C1 .0269(6) .0306(7) .0217(6) -.0052(5) .0049(5) -.0022(5)
C2 .0295(6) .0387(7) .0210(6) -.0088(6) .0027(5) .0024(5)
C3 .0271(6) .0311(7) .0286(6) -.0066(5) -.0024(5) .0081(5)
C4 .0233(6) .0252(6) .0313(7) -.0020(5) .0022(5) .0024(5)
C5 .0185(5) .0215(6) .0244(6) -.0060(4) .0028(4) -.0010(5)
C6 .0177(5) .0199(5) .0224(5) -.0036(4) .0059(4) -.0041(4)
C7 .0195(5) .0210(5) .0214(5) -.0040(4) .0062(4) -.0024(4)
C8 .0290(6) .0262(6) .0216(6) -.0023(5) .0083(5) -.0009(5)
C9 .0287(6) .0281(6) .0226(6) -.0034(5) .0036(5) .0031(5)
C10 .0225(6) .0253(6) .0313(6) .0011(5) .0046(5) .0028(5)
C11 .0220(6) .0233(6) .0278(6) -.0005(5) .0085(5) -.0013(5)

loop_
_atom_type_symbol
_atom_type_description
_atom_type_scat_dispersion_real
_atom_type_scat_dispersion_imag
_atom_type_scat_source
C C .0033 .0016 'International Tables Vol C Tables 4.2.6.8 and 6.1.1.4'
H H 0 0 'International Tables Vol C Tables 4.2.6.8 and 6.1.1.4'
N N .0061 .0033 'International Tables Vol C Tables 4.2.6.8 and 6.1.1.4'
S S .1246 .1234 'International Tables Vol C Tables 4.2.6.8 and 6.1.1.4'

loop_
_geom_angle_atom_site_label_1
_geom_angle_atom_site_label_2
_geom_angle_atom_site_label_3
_geom_angle
_geom_angle_publ_flag
C6 S1 N4 83.40(5) yes
C6 S1 N1 82.05(5) yes
N4 S1 N1 165.42(5) yes
C5 N1 C1 121.92(11) ?
C5 N1 S1 109.93(8) ?
C1 N1 S1 128.10(9) ?
C6 N2 C5 112.54(10) ?
C6 N3 C7 111.83(10) ?
C7 N4 C11 122.72(11) ?
C7 N4 S1 110.75(8) ?
C11 N4 S1 126.41(8) ?
N1 C1 C2 120.56(13) ?
C1 C2 C3 118.90(12) ?
C4 C3 C2 120.52(13) ?
C3 C4 C5 118.54(13) ?
N1 C5 N2 116.45(11) ?
N1 C5 C4 119.55(11) ?
N2 C5 C4 124.00(12) ?
N2 C6 N3 123.36(11) ?
N2 C6 S1 119.02(9) ?
N3 C6 S1 117.61(9) ?
N3 C7 N4 116.38(11) ?
N3 C7 C8 125.05(11) ?
N4 C7 C8 118.54(11) ?
C9 C8 C7 119.38(12) ?
C8 C9 C10 120.15(12) ?
C11 C10 C9 119.19(12) ?
N4 C11 C10 120.00(11) ?

loop_
_geom_bond_atom_site_label_1
_geom_bond_atom_site_label_2
_geom_bond_site_symmetry_2
_geom_bond_distance
_geom_bond_publ_flag
S1 C6 . 1.7915(12) yes
S1 N4 . 1.8926(11) yes
S1 N1 . 1.9653(11) yes
N1 C5 . 1.3480(16) yes
N1 C1 . 1.3534(16) yes
N2 C6 . 1.3276(16) yes
N2 C5 . 1.3598(16) yes
N3 C6 . 1.3366(15) yes
N3 C7 . 1.3518(16) yes
N4 C7 . 1.3561(15) yes
N4 C11 . 1.3546(16) yes
C1 C2 . 1.3671(19) yes
C2 C3 . 1.403(2) yes
C3 C4 . 1.3737(19) yes
C4 C5 . 1.4126(18) yes
C7 C8 . 1.4132(17) yes
C8 C9 . 1.3711(18) yes
C9 C10 . 1.4092(19) yes
C10 C11 . 1.3687(18) yes

loop_
_cod_related_entry_id
_cod_related_entry_database
_cod_related_entry_code
1 ChemSpider 30652288
